data_4114456
loop_
_publ_author_name
'Hong Meng'
'Dmitrii F. Perepichka'
'Michael Bendikov'
'Fred Wudl'
'Grant Z. Pan'
'Wenjiang Yu'
'Wenjian Dong'
'Stuart Brown'

_publ_section_title
;
 Solid-State Synthesis of a Conducting Polythiophene via an Unprecedented
 Heterocyclic Coupling Reaction
;
_journal_name_full 'Journal of the American Chemical Society'
_journal_page_first 15151
_journal_page_last 15162
_journal_paper_doi 10.1021/ja037115y
_journal_volume 125
_journal_year 2003
_chemical_formula_sum 'C6 H4 Cl2 O2 S'
_chemical_formula_weight 211.05
_chemical_name_systematic
; 
 ? 
;
_space_group_IT_number 14
_symmetry_cell_setting monoclinic
_symmetry_space_group_name_Hall '-P 2ybc'
_symmetry_space_group_name_H-M 'P 1 21/c 1'
_atom_sites_solution_hydrogens geom
_atom_sites_solution_primary direct
_atom_sites_solution_secondary difmap
_audit_creation_method SHELXL-97
_cell_angle_alpha 90.00
_cell_angle_beta 93.751(3)
_cell_angle_gamma 90.00
_cell_formula_units_Z 4
_cell_length_a 5.1098(8)
_cell_length_b 7.7988(12)
_cell_length_c 20.306(3)
_cell_measurement_reflns_used 1024
_cell_measurement_temperature 298(2)
_cell_measurement_theta_max 27.64
_cell_measurement_theta_min 3.01
_cell_volume 807.5(2)
_computing_cell_refinement 'Bruker SMART'
_computing_data_collection 'Bruker SMART'
_computing_data_reduction 'Bruker SHELXTL'
_computing_molecular_graphics 'Bruker SHELXTL'
_computing_publication_material 'Bruker SHELXTL'
_computing_structure_refinement 'SHELXL-97 (Sheldrick, 1997)'
_computing_structure_solution 'SHELXS-97 (Sheldrick, 1990)'
_diffrn_ambient_temperature 298(2)
_diffrn_measured_fraction_theta_full 0.968
_diffrn_measured_fraction_theta_max 0.968
_diffrn_measurement_device_type 'CCD area detector'
_diffrn_measurement_method 'phi and omega scans'
_diffrn_radiation_monochromator graphite
_diffrn_radiation_source 'fine-focus sealed tube'
_diffrn_radiation_type MoK\a
_diffrn_radiation_wavelength 0.71073
_diffrn_reflns_av_R_equivalents 0.0303
_diffrn_reflns_av_sigmaI/netI 0.0241
_diffrn_reflns_limit_h_max 4
_diffrn_reflns_limit_h_min -6
_diffrn_reflns_limit_k_max 10
_diffrn_reflns_limit_k_min -8
_diffrn_reflns_limit_l_max 26
_diffrn_reflns_limit_l_min -27
_diffrn_reflns_number 5066
_diffrn_reflns_theta_full 28.31
_diffrn_reflns_theta_max 28.31
_diffrn_reflns_theta_min 2.01
_diffrn_standards_decay_% -0.0178
_exptl_absorpt_coefficient_mu 1.003
_exptl_absorpt_correction_T_max 1.000
_exptl_absorpt_correction_T_min 0.5257
_exptl_absorpt_correction_type multi-scan
_exptl_absorpt_process_details 'Sadabs (Bruker)'
_exptl_crystal_colour colorless
_exptl_crystal_density_diffrn 1.736
_exptl_crystal_description 'cut block'
_exptl_crystal_F_000 424
_exptl_crystal_size_max .6
_exptl_crystal_size_mid .4
_exptl_crystal_size_min .4
_refine_diff_density_max 0.342
_refine_diff_density_min -0.388
_refine_diff_density_rms 0.045
_refine_ls_extinction_coef 0.010(2)
_refine_ls_extinction_expression Fc^*^=kFc[1+0.001xFc^2^\l^3^/sin(2\q)]^-1/4^
_refine_ls_extinction_method SHELXL
_refine_ls_goodness_of_fit_ref 1.048
_refine_ls_hydrogen_treatment mixed
_refine_ls_matrix_type full
_refine_ls_number_parameters 101
_refine_ls_number_reflns 1943
_refine_ls_number_restraints 0
_refine_ls_restrained_S_all 1.048
_refine_ls_R_factor_all 0.0465
_refine_ls_R_factor_gt 0.0351
_refine_ls_shift/su_max 0.001
_refine_ls_shift/su_mean 0.001
_refine_ls_structure_factor_coef Fsqd
_refine_ls_weighting_details 'calc w=1/[\s^2^(Fo^2^)+(0.0500P)^2^+0.1761P] where P=(Fo^2^+2Fc^2^)/3'
_refine_ls_weighting_scheme calc
_refine_ls_wR_factor_gt 0.0968
_refine_ls_wR_factor_ref 0.1038
_reflns_number_gt 1484
_reflns_number_total 1943
_reflns_threshold_expression >2sigma(I)
_cod_data_source_file ja037115ysi20030707_023857.cif
_cod_data_source_block sad
_cod_database_code 4114456

loop_
_symmetry_equiv_pos_as_xyz
'x, y, z'
'-x, y+1/2, -z+1/2'
'-x, -y, -z'
'x, -y-1/2, z-1/2'

loop_
_atom_site_label
_atom_site_type_symbol
_atom_site_fract_x
_atom_site_fract_y
_atom_site_fract_z
_atom_site_U_iso_or_equiv
_atom_site_adp_type
_atom_site_occupancy
_atom_site_symmetry_multiplicity
_atom_site_calc_flag
_atom_site_refinement_flags
Cl1 Cl 0.74113(15) 0.02396(8) 0.42446(3) 0.0836(3) Uani 1 1 d .
Cl2 Cl 1.36029(14) 0.63841(10) 0.41206(3) 0.0825(3) Uani 1 1 d .
S1 S 1.12488(12) 0.30830(8) 0.45301(3) 0.0645(2) Uani 1 1 d .
O1 O 0.6326(3) 0.25930(17) 0.30051(7) 0.0537(4) Uani 1 1 d .
O2 O 0.9445(3) 0.56749(17) 0.29275(7) 0.0516(3) Uani 1 1 d .
C1 C 0.8787(4) 0.2138(3) 0.40337(10) 0.0520(5) Uani 1 1 d .
C2 C 0.8167(3) 0.3058(2) 0.34802(9) 0.0430(4) Uani 1 1 d .
C3 C 0.5756(4) 0.3933(3) 0.25270(10) 0.0520(5) Uani 1 1 d .
H3A H 0.4572 0.4758 0.2706 0.062 Uiso 1 1 calc R
H3B H 0.4886 0.3442 0.2132 0.062 Uiso 1 1 calc R
C4 C 0.8208(4) 0.4830(3) 0.23504(10) 0.0493(4) Uani 1 1 d .
H4A H 0.9413 0.4005 0.2180 0.059 Uiso 1 1 calc R
H4B H 0.7782 0.5672 0.2008 0.059 Uiso 1 1 calc R
C5 C 0.9715(3) 0.4568(2) 0.34438(9) 0.0435(4) Uani 1 1 d .
C6 C 1.1435(4) 0.4746(3) 0.39771(10) 0.0536(5) Uani 1 1 d .

loop_
_atom_site_aniso_label
_atom_site_aniso_U_11
_atom_site_aniso_U_22
_atom_site_aniso_U_33
_atom_site_aniso_U_23
_atom_site_aniso_U_13
_atom_site_aniso_U_12
Cl1 0.1114(6) 0.0555(4) 0.0822(4) 0.0242(3) -0.0080(4) -0.0246(3)
Cl2 0.0809(5) 0.0896(5) 0.0762(4) -0.0108(3) -0.0019(3) -0.0447(4)
S1 0.0700(4) 0.0696(4) 0.0522(3) 0.0054(3) -0.0085(2) -0.0104(3)
O1 0.0555(8) 0.0449(7) 0.0591(8) 0.0058(6) -0.0074(6) -0.0142(6)
O2 0.0550(8) 0.0404(7) 0.0593(8) 0.0055(6) 0.0038(6) -0.0088(6)
C1 0.0602(12) 0.0427(10) 0.0527(11) 0.0037(8) 0.0008(9) -0.0068(8)
C2 0.0430(9) 0.0368(9) 0.0493(9) -0.0007(7) 0.0034(7) -0.0026(7)
C3 0.0470(11) 0.0524(11) 0.0557(11) 0.0059(9) -0.0036(8) -0.0011(8)
C4 0.0466(10) 0.0483(10) 0.0530(10) 0.0054(8) 0.0030(8) 0.0024(8)
C5 0.0428(9) 0.0388(9) 0.0495(10) 0.0000(8) 0.0083(7) -0.0024(7)
C6 0.0504(11) 0.0543(11) 0.0560(11) -0.0047(9) 0.0035(9) -0.0134(9)

loop_
_atom_type_symbol
_atom_type_description
_atom_type_scat_dispersion_real
_atom_type_scat_dispersion_imag
_atom_type_scat_source
C C 0.0033 0.0016 'International Tables Vol C Tables 4.2.6.8 and 6.1.1.4'
H H 0.0000 0.0000 'International Tables Vol C Tables 4.2.6.8 and 6.1.1.4'
O O 0.0106 0.0060 'International Tables Vol C Tables 4.2.6.8 and 6.1.1.4'
S S 0.1246 0.1234 'International Tables Vol C Tables 4.2.6.8 and 6.1.1.4'
Cl Cl 0.1484 0.1585 'International Tables Vol C Tables 4.2.6.8 and 6.1.1.4'

loop_
_geom_angle_atom_site_label_1
_geom_angle_atom_site_label_2
_geom_angle_atom_site_label_3
_geom_angle
C6 S1 C1 90.56(9)
C2 O1 C3 112.73(14)
C5 O2 C4 110.57(14)
C2 C1 Cl1 126.21(16)
C2 C1 S1 112.40(15)
Cl1 C1 S1 121.39(12)
O1 C2 C1 124.38(17)
O1 C2 C5 123.21(16)
C1 C2 C5 112.40(17)
O1 C3 C4 111.34(16)
O2 C4 C3 110.19(16)
C6 C5 O2 125.39(17)
C6 C5 C2 112.11(17)
O2 C5 C2 122.50(16)
C5 C6 Cl2 126.39(16)
C5 C6 S1 112.53(14)
Cl2 C6 S1 121.08(12)

loop_
_geom_bond_atom_site_label_1
_geom_bond_atom_site_label_2
_geom_bond_distance
Cl1 C1 1.706(2)
Cl2 C6 1.704(2)
S1 C6 1.722(2)
S1 C1 1.725(2)
O1 C2 1.352(2)
O1 C3 1.443(2)
O2 C5 1.358(2)
O2 C4 1.453(2)
C1 C2 1.353(3)
C2 C5 1.423(2)
C3 C4 1.499(3)
C5 C6 1.356(3)

loop_
_geom_torsion_atom_site_label_1
_geom_torsion_atom_site_label_2
_geom_torsion_atom_site_label_3
_geom_torsion_atom_site_label_4
_geom_torsion
C6 S1 C1 C2 -0.06(17)
C6 S1 C1 Cl1 179.14(15)
C3 O1 C2 C1 170.30(19)
C3 O1 C2 C5 -11.1(2)
Cl1 C1 C2 O1 0.1(3)
S1 C1 C2 O1 179.22(14)
Cl1 C1 C2 C5 -178.71(15)
S1 C1 C2 C5 0.4(2)
C2 O1 C3 C4 41.0(2)
C5 O2 C4 C3 50.6(2)
O1 C3 C4 O2 -62.9(2)
C4 O2 C5 C6 158.90(19)
C4 O2 C5 C2 -21.2(2)
O1 C2 C5 C6 -179.52(17)
C1 C2 C5 C6 -0.7(2)
O1 C2 C5 O2 0.6(3)
C1 C2 C5 O2 179.38(17)
O2 C5 C6 Cl2 0.4(3)
C2 C5 C6 Cl2 -179.45(15)
O2 C5 C6 S1 -179.43(14)
C2 C5 C6 S1 0.7(2)
C1 S1 C6 C5 -0.36(17)
C1 S1 C6 Cl2 179.76(15)

loop_
_cod_related_entry_id
_cod_related_entry_database
_cod_related_entry_code
1 ChemSpider 11212753
